data_7105131
loop_
_publ_author_name
'Park, Ga Young'
'Lee, Yunho'
'Lee, Dong-Heon'
'Woertink, Julia S'
'Narducci Sarjeant, Amy A'
'Solomon, Edward I'
'Karlin, Kenneth D'

_publ_section_title
;
 Thioether S-ligation in a side-on micro-eta2:eta2-peroxodicopperii
 complex.
;
_journal_issue 1
_journal_name_full 'Chemical communications (Cambridge, England)'
_journal_page_first 91
_journal_page_last 93
_journal_paper_doi 10.1039/b918616f
_journal_volume 46
_journal_year 2009
_chemical_formula_moiety 'C19 H33 Cu N3 S, C24 B F20'
_chemical_formula_sum 'C43 H33 B Cu F20 N3 S'
_chemical_formula_weight 1078.13
_chemical_name_systematic
;
?
;
_space_group_IT_number 61
_symmetry_cell_setting orthorhombic
_symmetry_space_group_name_Hall '-P 2ac 2ab'
_symmetry_space_group_name_H-M 'P b c a'
_atom_sites_solution_hydrogens geom
_atom_sites_solution_primary direct
_atom_sites_solution_secondary difmap
_audit_creation_date
;
'Thu May 24 09:23:11 2007'
;
_audit_creation_method SHELXL-97
_cell_angle_alpha 90.00
_cell_angle_beta 90.00
_cell_angle_gamma 90.00
_cell_formula_units_Z 8
_cell_length_a 20.3371(4)
_cell_length_b 16.4920(3)
_cell_length_c 26.8598(6)
_cell_measurement_reflns_used 16953
_cell_measurement_temperature 110(2)
_cell_measurement_theta_max 27.5000
_cell_measurement_theta_min 3.8307
_cell_volume 9008.8(3)
_computing_cell_refinement 'Oxford Diffraction CrysAlis RED'
_computing_data_collection 'Oxford Diffraction CrysAlis CCD'
_computing_data_reduction 'Oxford Diffraction CrysAlis RED'
_computing_molecular_graphics 'Sheldrick, G.M. (2000). SHELXTL v6.10.'
_computing_publication_material 'Sheldrick, G.M. (2000). SHELXTL v6.10.'
_computing_structure_refinement 'Sheldrick, G.M. (2000). SHELXTL v6.10.'
_computing_structure_solution 'Sheldrick, G.M. (2000). SHELXTL v6.10.'
_diffrn_ambient_temperature 110
_diffrn_detector_area_resol_mean 15.9890
_diffrn_measured_fraction_theta_full 0.994
_diffrn_measured_fraction_theta_max 0.994
_diffrn_measurement_details 'see scan set'
_diffrn_measurement_device Kappa
_diffrn_measurement_device_type Xcalibur3
_diffrn_measurement_method ' omega scans'
_diffrn_orient_matrix_UB_11 -0.0059855743
_diffrn_orient_matrix_UB_12 -0.0078978144
_diffrn_orient_matrix_UB_13 -0.0254552119
_diffrn_orient_matrix_UB_21 0.0151394536
_diffrn_orient_matrix_UB_22 -0.0320955875
_diffrn_orient_matrix_UB_23 0.0043631141
_diffrn_orient_matrix_UB_31 -0.0397651304
_diffrn_orient_matrix_UB_32 -0.0110891954
_diffrn_orient_matrix_UB_33 0.0055053357
_diffrn_radiation_monochromator graphite
_diffrn_radiation_source 'Enhance (Mo) X-ray Source'
_diffrn_radiation_type 'Mo K\a'
_diffrn_radiation_wavelength 0.71073
_diffrn_reflns_av_R_equivalents 0.0825
_diffrn_reflns_av_sigmaI/netI 0.0674
_diffrn_reflns_limit_h_max 26
_diffrn_reflns_limit_h_min -26
_diffrn_reflns_limit_k_max 21
_diffrn_reflns_limit_k_min -12
_diffrn_reflns_limit_l_max 29
_diffrn_reflns_limit_l_min -34
_diffrn_reflns_number 55908
_diffrn_reflns_resolution_max 0.77
_diffrn_reflns_theta_full 27.48
_diffrn_reflns_theta_max 27.48
_diffrn_reflns_theta_min 3.84
_diffrn_source_current 40
_diffrn_source_power 2
_diffrn_source_voltage 50
_diffrn_standards_interval_count 2
_diffrn_standards_interval_time 50
_exptl_absorpt_coefficient_mu 0.652
_exptl_absorpt_correction_T_max 0.941
_exptl_absorpt_correction_T_min 0.690
_exptl_absorpt_correction_type analytical
_exptl_absorpt_process_details
;
CrysAlis RED, Oxford Diffraction Ltd.,
Version 1.171.32.4 (release 27-04-2006 CrysAlis171 .NET)
(compiled Apr 27 2007,17:53:11)
Analytical numeric absorption correction using a multifaceted crystal
model based on expressions derived by R.C. Clark & J.S. Reid.
(Clark, R. C. & Reid, J. S. (1995). Acta Cryst. A51, 887-897)
;
_exptl_crystal_colour colorless
_exptl_crystal_density_diffrn 1.590
_exptl_crystal_density_method 'not measured'
_exptl_crystal_description prism
_exptl_crystal_F_000 4336
_exptl_crystal_size_max 0.7807
_exptl_crystal_size_mid 0.2529
_exptl_crystal_size_min 0.1232
_refine_diff_density_max 0.673
_refine_diff_density_min -0.517
_refine_diff_density_rms 0.089
_refine_ls_extinction_method none
_refine_ls_goodness_of_fit_ref 1.253
_refine_ls_hydrogen_treatment constr
_refine_ls_matrix_type full
_refine_ls_number_parameters 848
_refine_ls_number_reflns 10274
_refine_ls_number_restraints 762
_refine_ls_restrained_S_all 1.217
_refine_ls_R_factor_all 0.1570
_refine_ls_R_factor_gt 0.0910
_refine_ls_shift/su_max 0.001
_refine_ls_shift/su_mean 0.000
_refine_ls_structure_factor_coef Fsqd
_refine_ls_weighting_details 'calc w=1/[\s^2^(Fo^2^)+(0.0000P)^2^+26.3525P] where P=(Fo^2^+2Fc^2^)/3'
_refine_ls_weighting_scheme calc
_refine_ls_wR_factor_gt 0.1169
_refine_ls_wR_factor_ref 0.1412
_reflns_number_gt 6304
_reflns_number_total 10274
_reflns_threshold_expression >2sigma(I)
_cod_data_source_file b918616f.txt
_cod_data_source_block x0363
_cod_depositor_comments
;
The following automatic conversions were performed:
'_symmetry_cell_setting' value 'Orthorhombic' changed to 'orthorhombic'
according to '/home/saulius/struct/CIF-dictionaries/cif_core.dic'
dictionary named 'cif_core.dic' version 2.4.1 from 2010-06-29.

Automatic conversion script
Id: cif_fix_enum 1527 2010-12-29 10:47:43Z saulius 
;
_cod_original_sg_symbol_H-M 'Pbca '
_cod_database_code 7105131
_audit_creation_method_reference
;
CrysAlis RED, Oxford Diffraction Ltd.,
Version 1.171.32.4 (release 27-04-2006 CrysAlis171 .NET)
(compiled Apr 27 2007,17:53:11)
;
_computing_data_collection_reference
;
CrysAlis CCD, Oxford Diffraction Ltd.,
Version 1.171.32.4 (release 27-04-2006 CrysAlis171 .NET)
(compiled Apr 27 2007,17:53:11)
;
_computing_cell_refinment_reference
;
CrysAlis RED, Oxford Diffraction Ltd.,
Version 1.171.32.4 (release 27-04-2006 CrysAlis171 .NET)
(compiled Apr 27 2007,17:53:11)
;
_computing_data_reduction_reference
;
CrysAlis RED, Oxford Diffraction Ltd.,
Version 1.171.32.4 (release 27-04-2006 CrysAlis171 .NET)
(compiled Apr 27 2007,17:53:11)
;
_cell_measurement_resolution_max 0.77
_jhu_your_name_here 'Dr. Amy A Sarjeant'
_jhu_your_lab_here 'NCB 240'
_jhu_your_phone_number_here x6-8569
_jhu_your_email_here xray@jhu.edu
_jhu_institutional_source 'Karlin Lab'
_jhu_submitting_scientist 'GaYoung Park'
_jhu_scientist_phone x6-6161
_jhu_scientist_email gpark8@jhu.edu
_jhu_identifying_number x0363
_jhu_xray_labbook II-68
_jhu_crystalization_labbook ANS-BARF
_jhu_crystalization_solvent 'Heptane, Ether, Pentane'
_jhu_diffraction_detector_distance 50
_jhu_quality_factor 3

loop_
_symmetry_equiv_pos_as_xyz
'x, y, z'
'-x+1/2, -y, z+1/2'
'-x, y+1/2, -z+1/2'
'x+1/2, -y+1/2, -z'
'-x, -y, -z'
'x-1/2, y, -z-1/2'
'x, -y-1/2, z-1/2'
'-x-1/2, y-1/2, z'

loop_
_atom_site_label
_atom_site_type_symbol
_atom_site_fract_x
_atom_site_fract_y
_atom_site_fract_z
_atom_site_U_iso_or_equiv
_atom_site_adp_type
_atom_site_occupancy
_atom_site_symmetry_multiplicity
_atom_site_calc_flag
_atom_site_refinement_flags
_atom_site_disorder_assembly
_atom_site_disorder_group
Cu1 Cu 0.32638(12) 1.1194(2) 0.14901(12) 0.0332(5) Uani 0.59 1 d PDU A 1
S1 S 0.39303(10) 1.06131(12) 0.09018(8) 0.0373(5) Uani 0.59 1 d PDU A 1
N1 N 0.2314(4) 1.0772(5) 0.1458(3) 0.039(2) Uani 0.59 1 d PDU A 1
N2 N 0.3289(4) 1.2288(5) 0.1074(3) 0.0281(19) Uani 0.59 1 d PDU A 1
N3 N 0.3617(8) 1.1304(12) 0.2156(4) 0.035(3) Uani 0.59 1 d PDU A 1
C1 C 0.2086(7) 1.0516(8) 0.1955(5) 0.075(4) Uani 0.59 1 d PDU A 1
H1A H 0.1625 1.0346 0.1935 0.112 Uiso 0.59 1 calc PR A 1
H1B H 0.2127 1.0970 0.2188 0.112 Uiso 0.59 1 calc PR A 1
H1C H 0.2356 1.0061 0.2072 0.112 Uiso 0.59 1 calc PR A 1
C2 C 0.2297(5) 1.0056(5) 0.1116(4) 0.061(3) Uani 0.59 1 d PDU A 1
H2A H 0.1848 0.9840 0.1101 0.092 Uiso 0.59 1 calc PR A 1
H2B H 0.2595 0.9636 0.1241 0.092 Uiso 0.59 1 calc PR A 1
H2C H 0.2436 1.0223 0.0782 0.092 Uiso 0.59 1 calc PR A 1
C3 C 0.1869(4) 1.1389(5) 0.1259(3) 0.0368(17) Uani 0.59 1 d PDU A 1
H3A H 0.1744 1.1756 0.1535 0.044 Uiso 0.59 1 calc PR A 1
H3B H 0.1463 1.1115 0.1145 0.044 Uiso 0.59 1 calc PR A 1
C4 C 0.2123(6) 1.1895(8) 0.0841(5) 0.036(3) Uani 0.59 1 d PDU A 1
H4A H 0.1741 1.2149 0.0674 0.044 Uiso 0.59 1 calc PR A 1
H4B H 0.2333 1.1528 0.0597 0.044 Uiso 0.59 1 calc PR A 1
C5 C 0.2614(4) 1.2564(4) 0.0967(3) 0.0375(17) Uani 0.59 1 d PDU A 1
H5A H 0.2630 1.2948 0.0684 0.045 Uiso 0.59 1 calc PR A 1
H5B H 0.2448 1.2866 0.1259 0.045 Uiso 0.59 1 calc PR A 1
C6 C 0.3647(7) 1.2934(8) 0.1358(5) 0.046(4) Uani 0.59 1 d PDU A 1
H6A H 0.3648 1.3437 0.1163 0.069 Uiso 0.59 1 calc PR A 1
H6B H 0.4100 1.2761 0.1419 0.069 Uiso 0.59 1 calc PR A 1
H6C H 0.3425 1.3028 0.1677 0.069 Uiso 0.59 1 calc PR A 1
C7 C 0.3645(4) 1.2128(5) 0.0610(3) 0.0334(17) Uani 0.59 1 d PDU A 1
H7A H 0.3785 1.2651 0.0463 0.040 Uiso 0.59 1 calc PR A 1
H7B H 0.3343 1.1863 0.0371 0.040 Uiso 0.59 1 calc PR A 1
C8 C 0.4247(5) 1.1591(6) 0.0682(4) 0.035(2) Uani 0.59 1 d PDU A 1
H8A H 0.4529 1.1833 0.0949 0.043 Uiso 0.59 1 calc PR A 1
C9 C 0.4629(4) 1.0237(5) 0.1246(3) 0.046(2) Uani 0.59 1 d PDU A 1
H9A H 0.4992 1.0109 0.1013 0.055 Uiso 0.59 1 calc PR A 1
H9B H 0.4785 1.0659 0.1480 0.055 Uiso 0.59 1 calc PR A 1
C10 C 0.4434(4) 0.9475(5) 0.1535(3) 0.043(2) Uani 0.59 1 d PDU A 1
H10A H 0.4046 0.9591 0.1745 0.052 Uiso 0.59 1 calc PR A 1
H10B H 0.4315 0.9038 0.1298 0.052 Uiso 0.59 1 calc PR A 1
C11 C 0.5002(5) 0.9198(7) 0.1860(4) 0.037(2) Uani 0.59 1 d PDU A 1
C12 C 0.5001(6) 0.9391(9) 0.2360(5) 0.048(3) Uani 0.59 1 d PDU A 1
H12A H 0.4630 0.9647 0.2507 0.058 Uiso 0.59 1 calc PR A 1
C13 C 0.5555(5) 0.9204(7) 0.2648(4) 0.054(3) Uani 0.59 1 d PDU A 1
H13A H 0.5545 0.9300 0.2997 0.065 Uiso 0.59 1 calc PR A 1
C14 C 0.6107(5) 0.8887(7) 0.2437(4) 0.046(3) Uani 0.59 1 d PDU A 1
H14A H 0.6487 0.8782 0.2632 0.055 Uiso 0.59 1 calc PR A 1
C15 C 0.6101(8) 0.872(2) 0.1935(6) 0.044(4) Uani 0.59 1 d PDU A 1
H15A H 0.6486 0.8511 0.1782 0.053 Uiso 0.59 1 calc PR A 1
C16 C 0.5556(6) 0.8854(15) 0.1653(6) 0.039(3) Uani 0.59 1 d PDU A 1
H16A H 0.5557 0.8709 0.1310 0.047 Uiso 0.59 1 calc PR A 1
C17 C 0.3802(15) 1.144(2) 0.2545(6) 0.037(5) Uani 0.59 1 d PDU A 1
C18 C 0.4139(10) 1.1575(13) 0.3018(5) 0.048(5) Uani 0.59 1 d PDU A 1
H18A H 0.3818 1.1738 0.3272 0.073 Uiso 0.59 1 calc PR A 1
H18B H 0.4467 1.2006 0.2977 0.073 Uiso 0.59 1 calc PR A 1
H18C H 0.4358 1.1074 0.3124 0.073 Uiso 0.59 1 calc PR A 1
C19 C 0.4652(8) 1.1501(11) 0.0216(6) 0.056(5) Uani 0.59 1 d PDU A 1
H19A H 0.4824 1.2032 0.0117 0.084 Uiso 0.59 1 calc PR A 1
H19B H 0.4376 1.1283 -0.0052 0.084 Uiso 0.59 1 calc PR A 1
H19C H 0.5019 1.1130 0.0279 0.084 Uiso 0.59 1 calc PR A 1
Cu1' Cu 0.34569(17) 1.1082(3) 0.15500(17) 0.0318(7) Uani 0.41 1 d PDU B 2
S1' S 0.43743(15) 1.06568(17) 0.11537(11) 0.0301(6) Uani 0.41 1 d PDU B 2
N1' N 0.2519(5) 1.0637(7) 0.1539(5) 0.038(3) Uani 0.41 1 d PDU B 2
N2' N 0.3420(6) 1.2106(7) 0.1061(5) 0.036(3) Uani 0.41 1 d PDU B 2
N3' N 0.3664(12) 1.1424(18) 0.2238(5) 0.035(4) Uani 0.41 1 d PDU B 2
C1' C 0.2146(9) 1.0899(9) 0.1990(5) 0.044(4) Uani 0.41 1 d PDU B 2
H1'A H 0.1692 1.0702 0.1968 0.067 Uiso 0.41 1 calc PR B 2
H1'B H 0.2145 1.1493 0.2010 0.067 Uiso 0.41 1 calc PR B 2
H1'C H 0.2355 1.0675 0.2288 0.067 Uiso 0.41 1 calc PR B 2
C2' C 0.2497(7) 0.9744(6) 0.1547(6) 0.057(3) Uani 0.41 1 d PDU B 2
H2'A H 0.2038 0.9563 0.1540 0.085 Uiso 0.41 1 calc PR B 2
H2'B H 0.2709 0.9545 0.1851 0.085 Uiso 0.41 1 calc PR B 2
H2'C H 0.2728 0.9529 0.1255 0.085 Uiso 0.41 1 calc PR B 2
C3' C 0.2159(6) 1.0896(7) 0.1098(5) 0.043(3) Uani 0.41 1 d PDU B 2
H3'A H 0.1689 1.0753 0.1141 0.052 Uiso 0.41 1 calc PR B 2
H3'B H 0.2325 1.0589 0.0807 0.052 Uiso 0.41 1 calc PR B 2
C4' C 0.2205(8) 1.1780(12) 0.0984(9) 0.050(5) Uani 0.41 1 d PDU B 2
H4'A H 0.2144 1.2082 0.1300 0.060 Uiso 0.41 1 calc PR B 2
H4'B H 0.1833 1.1925 0.0764 0.060 Uiso 0.41 1 calc PR B 2
C5' C 0.2833(5) 1.2077(8) 0.0742(4) 0.048(3) Uani 0.41 1 d PDU B 2
H5'A H 0.2930 1.1722 0.0454 0.058 Uiso 0.41 1 calc PR B 2
H5'B H 0.2753 1.2629 0.0611 0.058 Uiso 0.41 1 calc PR B 2
C6' C 0.3417(8) 1.2865(9) 0.1364(8) 0.037(4) Uani 0.41 1 d PDU B 2
H6'A H 0.3376 1.3335 0.1142 0.056 Uiso 0.41 1 calc PR B 2
H6'B H 0.3828 1.2905 0.1553 0.056 Uiso 0.41 1 calc PR B 2
H6'C H 0.3044 1.2855 0.1595 0.056 Uiso 0.41 1 calc PR B 2
C7' C 0.4014(6) 1.2083(7) 0.0756(4) 0.035(3) Uani 0.41 1 d PDU B 2
H7'A H 0.4377 1.2334 0.0947 0.042 Uiso 0.41 1 calc PR B 2
H7'B H 0.3939 1.2420 0.0457 0.042 Uiso 0.41 1 calc PR B 2
C8' C 0.4233(7) 1.1245(8) 0.0589(5) 0.036(3) Uani 0.41 1 d PDU B 2
H8'A H 0.3865 1.0988 0.0399 0.044 Uiso 0.41 1 calc PR B 2
C9' C 0.4310(6) 0.9645(6) 0.0901(4) 0.038(3) Uani 0.41 1 d PDU B 2
H9'A H 0.3912 0.9604 0.0690 0.045 Uiso 0.41 1 calc PR B 2
H9'B H 0.4698 0.9527 0.0692 0.045 Uiso 0.41 1 calc PR B 2
C10' C 0.4268(6) 0.9028(7) 0.1325(4) 0.039(3) Uani 0.41 1 d PDU B 2
H10C H 0.3862 0.9127 0.1519 0.047 Uiso 0.41 1 calc PR B 2
H10D H 0.4240 0.8476 0.1182 0.047 Uiso 0.41 1 calc PR B 2
C11' C 0.4850(7) 0.9070(10) 0.1669(5) 0.034(3) Uani 0.41 1 d PDU B 2
C12' C 0.4792(8) 0.9381(11) 0.2140(6) 0.047(3) Uani 0.41 1 d PDU B 2
H12B H 0.4377 0.9583 0.2244 0.056 Uiso 0.41 1 calc PR B 2
C13' C 0.5319(8) 0.9414(13) 0.2472(6) 0.050(4) Uani 0.41 1 d PDU B 2
H13B H 0.5264 0.9630 0.2797 0.060 Uiso 0.41 1 calc PR B 2
C14' C 0.5917(8) 0.9128(11) 0.2319(6) 0.048(4) Uani 0.41 1 d PDU B 2
H14B H 0.6290 0.9159 0.2531 0.057 Uiso 0.41 1 calc PR B 2
C15' C 0.5966(12) 0.879(3) 0.1849(8) 0.040(4) Uani 0.41 1 d PDU B 2
H15B H 0.6380 0.8589 0.1744 0.048 Uiso 0.41 1 calc PR B 2
C16' C 0.5448(10) 0.874(2) 0.1529(8) 0.041(5) Uani 0.41 1 d PDU B 2
H16B H 0.5498 0.8489 0.1215 0.049 Uiso 0.41 1 calc PR B 2
C17' C 0.391(2) 1.147(3) 0.2615(9) 0.022(4) Uani 0.41 1 d PDU B 2
C18' C 0.4152(14) 1.1615(17) 0.3120(7) 0.036(5) Uani 0.41 1 d PDU B 2
H18D H 0.4539 1.1275 0.3180 0.054 Uiso 0.41 1 calc PR B 2
H18E H 0.3807 1.1477 0.3360 0.054 Uiso 0.41 1 calc PR B 2
H18F H 0.4272 1.2187 0.3158 0.054 Uiso 0.41 1 calc PR B 2
C19' C 0.4828(11) 1.1292(16) 0.0252(8) 0.044(5) Uani 0.41 1 d PDU B 2
H19D H 0.4742 1.1677 -0.0018 0.066 Uiso 0.41 1 calc PR B 2
H19E H 0.4917 1.0755 0.0112 0.066 Uiso 0.41 1 calc PR B 2
H19F H 0.5209 1.1474 0.0445 0.066 Uiso 0.41 1 calc PR B 2
B1 B 0.3256(2) 0.8782(3) 0.39193(17) 0.0237(10) Uani 1 1 d . . .
F1 F 0.44874(12) 0.96153(15) 0.34910(10) 0.0385(6) Uani 1 1 d . . .
F2 F 0.51867(13) 1.07368(16) 0.39423(12) 0.0519(8) Uani 1 1 d . . .
F3 F 0.48918(15) 1.12114(16) 0.48872(12) 0.0571(9) Uani 1 1 d . . .
F4 F 0.38868(15) 1.04815(15) 0.53813(10) 0.0493(8) Uani 1 1 d . . .
F5 F 0.31708(13) 0.93391(14) 0.49341(9) 0.0334(6) Uani 1 1 d . . .
F6 F 0.31670(12) 1.01197(14) 0.32286(9) 0.0323(6) Uani 1 1 d . . .
F7 F 0.22140(13) 1.12190(15) 0.31432(10) 0.0409(7) Uani 1 1 d . . .
F8 F 0.11286(13) 1.11413(15) 0.37361(10) 0.0416(7) Uani 1 1 d . . .
F9 F 0.10383(13) 0.99469(15) 0.44301(10) 0.0397(6) Uani 1 1 d . . .
F10 F 0.19567(12) 0.88414(14) 0.45203(9) 0.0316(6) Uani 1 1 d . . .
F11 F 0.21555(11) 0.77223(14) 0.37402(9) 0.0306(6) Uani 1 1 d . . .
F12 F 0.18078(12) 0.63978(14) 0.42291(10) 0.0380(6) Uani 1 1 d . . .
F13 F 0.25751(14) 0.58230(14) 0.49901(10) 0.0416(7) Uani 1 1 d . . .
F14 F 0.36879(14) 0.66387(15) 0.52427(10) 0.0439(7) Uani 1 1 d . . .
F15 F 0.40174(12) 0.79996(14) 0.47897(9) 0.0345(6) Uani 1 1 d . . .
F16 F 0.44807(12) 0.79337(15) 0.37984(9) 0.0347(6) Uani 1 1 d . . .
F17 F 0.49482(13) 0.71939(17) 0.29972(10) 0.0480(7) Uani 1 1 d . . .
F18 F 0.42617(14) 0.72270(19) 0.21264(11) 0.0564(8) Uani 1 1 d . . .
F19 F 0.30881(14) 0.80237(18) 0.20874(10) 0.0525(8) Uani 1 1 d . . .
F20 F 0.25983(12) 0.87313(15) 0.28804(9) 0.0338(6) Uani 1 1 d . . .
C101 C 0.3790(2) 0.9398(2) 0.41935(16) 0.0246(9) Uani 1 1 d . . .
C102 C 0.4308(2) 0.9791(3) 0.39664(17) 0.0307(10) Uani 1 1 d . . .
C103 C 0.4685(2) 1.0382(3) 0.41903(19) 0.0366(12) Uani 1 1 d . . .
C104 C 0.4541(2) 1.0621(3) 0.4669(2) 0.0393(12) Uani 1 1 d . . .
C105 C 0.4035(2) 1.0254(3) 0.49140(18) 0.0358(11) Uani 1 1 d . . .
C106 C 0.3679(2) 0.9663(2) 0.46747(16) 0.0286(10) Uani 1 1 d . . .
C107 C 0.26115(19) 0.9392(2) 0.38639(15) 0.0219(9) Uani 1 1 d . . .
C108 C 0.2631(2) 1.0033(2) 0.35248(15) 0.0239(9) Uani 1 1 d . . .
C109 C 0.2149(2) 1.0607(2) 0.34749(16) 0.0275(9) Uani 1 1 d . . .
C110 C 0.1599(2) 1.0575(2) 0.37720(17) 0.0299(10) Uani 1 1 d . . .
C111 C 0.1559(2) 0.9975(3) 0.41239(16) 0.0284(10) Uani 1 1 d . . .
C112 C 0.2051(2) 0.9402(2) 0.41594(15) 0.0254(9) Uani 1 1 d . . .
C113 C 0.3093(2) 0.7956(2) 0.42462(15) 0.0222(9) Uani 1 1 d . . .
C114 C 0.2548(2) 0.7492(2) 0.41231(15) 0.0245(9) Uani 1 1 d . . .
C115 C 0.2362(2) 0.6794(2) 0.43651(17) 0.0290(10) Uani 1 1 d . . .
C116 C 0.2739(2) 0.6503(2) 0.47467(17) 0.0319(11) Uani 1 1 d . . .
C117 C 0.3302(2) 0.6915(2) 0.48703(15) 0.0294(10) Uani 1 1 d . . .
C118 C 0.3461(2) 0.7629(2) 0.46299(15) 0.0274(10) Uani 1 1 d . . .
C119 C 0.3524(2) 0.8398(2) 0.33893(15) 0.0255(9) Uani 1 1 d . . .
C120 C 0.4115(2) 0.7977(3) 0.33812(16) 0.0291(10) Uani 1 1 d . . .
C121 C 0.4365(2) 0.7583(3) 0.29732(18) 0.0346(11) Uani 1 1 d . . .
C122 C 0.4025(2) 0.7596(3) 0.25310(18) 0.0390(12) Uani 1 1 d . . .
C123 C 0.3435(2) 0.7998(3) 0.25166(17) 0.0355(11) Uani 1 1 d . . .
C124 C 0.3195(2) 0.8372(2) 0.29370(16) 0.0269(9) Uani 1 1 d . . .

loop_
_atom_site_aniso_label
_atom_site_aniso_U_11
_atom_site_aniso_U_22
_atom_site_aniso_U_33
_atom_site_aniso_U_23
_atom_site_aniso_U_13
_atom_site_aniso_U_12
Cu1 0.0370(13) 0.0312(10) 0.0315(10) 0.0057(7) -0.0047(9) -0.0043(9)
S1 0.0356(12) 0.0316(10) 0.0447(12) 0.0028(9) -0.0028(10) 0.0011(9)
N1 0.031(4) 0.039(4) 0.047(5) 0.005(4) 0.001(4) -0.010(4)
N2 0.033(4) 0.029(4) 0.021(4) 0.003(3) 0.001(3) -0.003(3)
N3 0.035(5) 0.031(7) 0.038(4) 0.005(5) 0.001(4) -0.006(5)
C1 0.061(7) 0.094(11) 0.069(7) 0.043(7) 0.005(6) -0.021(8)
C2 0.059(6) 0.031(4) 0.095(7) -0.008(5) -0.040(6) -0.004(4)
C3 0.031(4) 0.042(4) 0.037(5) -0.003(4) 0.003(3) -0.009(3)
C4 0.038(5) 0.036(5) 0.035(7) 0.004(4) -0.005(4) 0.006(4)
C5 0.052(4) 0.025(4) 0.035(4) 0.002(3) 0.006(4) 0.006(3)
C6 0.068(10) 0.036(5) 0.035(6) -0.005(4) -0.007(7) -0.012(6)
C7 0.042(5) 0.031(4) 0.028(4) 0.004(3) -0.003(4) -0.003(4)
C8 0.039(5) 0.031(5) 0.036(5) 0.006(4) 0.000(4) 0.003(5)
C9 0.043(5) 0.037(5) 0.059(6) 0.026(4) -0.010(4) 0.014(4)
C10 0.040(5) 0.036(4) 0.053(5) 0.010(4) -0.005(4) 0.005(4)
C11 0.036(5) 0.036(6) 0.038(6) 0.011(5) 0.001(4) 0.007(4)
C12 0.043(7) 0.064(7) 0.037(6) 0.003(7) 0.004(5) 0.016(8)
C13 0.046(6) 0.076(7) 0.041(6) 0.012(5) 0.007(4) 0.013(5)
C14 0.033(5) 0.055(7) 0.048(6) 0.004(5) -0.001(4) 0.005(5)
C15 0.028(6) 0.047(8) 0.056(7) 0.006(9) 0.007(5) 0.005(6)
C16 0.042(6) 0.035(6) 0.040(7) -0.004(6) 0.004(5) 0.003(6)
C17 0.041(14) 0.040(8) 0.030(7) 0.016(7) 0.002(6) -0.010(9)
C18 0.058(9) 0.046(8) 0.041(8) 0.012(7) -0.002(7) -0.033(7)
C19 0.061(11) 0.048(8) 0.059(8) -0.002(6) 0.017(8) -0.004(7)
Cu1' 0.0417(19) 0.0311(15) 0.0227(12) 0.0012(10) -0.0049(13) -0.0066(14)
S1' 0.0344(16) 0.0266(14) 0.0292(15) 0.0016(12) -0.0101(13) -0.0011(13)
N1' 0.041(6) 0.029(5) 0.043(6) -0.004(5) -0.009(5) 0.004(5)
N2' 0.040(6) 0.040(6) 0.030(6) -0.001(5) -0.004(4) 0.011(5)
N3' 0.061(10) 0.023(8) 0.022(5) -0.009(6) -0.002(6) -0.016(7)
C1' 0.046(8) 0.053(9) 0.035(6) 0.017(7) 0.005(6) -0.002(8)
C2' 0.048(8) 0.038(5) 0.084(10) -0.005(6) -0.005(8) -0.019(5)
C3' 0.038(6) 0.053(6) 0.039(6) -0.018(5) -0.009(5) -0.002(6)
C4' 0.041(7) 0.056(7) 0.054(12) 0.009(7) -0.011(7) 0.023(7)
C5' 0.044(6) 0.065(7) 0.035(6) 0.018(5) -0.013(5) 0.020(6)
C6' 0.032(9) 0.022(6) 0.058(10) 0.006(6) 0.010(7) 0.018(6)
C7' 0.041(6) 0.033(6) 0.031(7) 0.004(5) 0.006(5) 0.001(6)
C8' 0.039(7) 0.035(6) 0.035(7) 0.004(6) 0.000(5) 0.013(7)
C9' 0.049(7) 0.032(5) 0.032(6) -0.001(4) -0.012(5) 0.001(5)
C10' 0.040(6) 0.027(5) 0.050(7) -0.002(5) -0.002(5) 0.001(5)
C11' 0.039(7) 0.027(6) 0.038(7) 0.012(6) -0.004(5) 0.001(6)
C12' 0.050(8) 0.048(8) 0.042(8) -0.003(8) 0.002(6) 0.011(7)
C13' 0.063(11) 0.066(10) 0.022(7) 0.002(7) 0.005(6) 0.021(11)
C14' 0.050(8) 0.061(10) 0.033(7) 0.008(7) -0.005(7) 0.010(7)
C15' 0.040(9) 0.042(11) 0.037(8) 0.002(9) 0.002(7) 0.001(11)
C16' 0.042(7) 0.040(12) 0.041(9) 0.009(8) -0.003(6) 0.012(9)
C17' 0.013(8) 0.018(8) 0.035(8) 0.007(7) -0.014(6) -0.005(6)
C18' 0.056(12) 0.036(10) 0.015(6) -0.002(6) -0.008(6) 0.029(8)
C19' 0.036(9) 0.071(14) 0.025(7) 0.004(8) 0.002(6) 0.007(8)
B1 0.023(2) 0.020(2) 0.028(2) 0.000(2) -0.001(2) 0.003(2)
F1 0.0309(14) 0.0381(14) 0.0464(16) 0.0065(13) 0.0034(13) -0.0109(12)
F2 0.0364(16) 0.0440(16) 0.076(2) 0.0147(16) -0.0118(15) -0.0166(14)
F3 0.057(2) 0.0319(14) 0.082(2) -0.0043(16) -0.0382(17) -0.0110(14)
F4 0.072(2) 0.0316(14) 0.0442(18) -0.0122(13) -0.0221(15) 0.0013(15)
F5 0.0483(16) 0.0244(12) 0.0276(14) -0.0029(11) -0.0035(12) -0.0014(12)
F6 0.0357(15) 0.0276(12) 0.0335(14) 0.0069(11) 0.0024(12) -0.0034(11)
F7 0.0541(17) 0.0287(13) 0.0397(15) 0.0119(12) -0.0047(13) 0.0055(13)
F8 0.0408(16) 0.0310(13) 0.0530(17) 0.0039(13) -0.0050(13) 0.0113(12)
F9 0.0367(15) 0.0372(14) 0.0451(16) -0.0012(13) 0.0101(13) 0.0070(13)
F10 0.0389(15) 0.0271(12) 0.0288(13) 0.0042(11) 0.0047(11) 0.0022(11)
F11 0.0309(14) 0.0281(13) 0.0330(14) -0.0010(11) -0.0068(11) -0.0025(11)
F12 0.0400(15) 0.0296(13) 0.0445(16) -0.0029(12) 0.0075(13) -0.0143(12)
F13 0.0646(19) 0.0225(12) 0.0379(15) 0.0071(11) 0.0080(14) -0.0073(13)
F14 0.0630(19) 0.0312(14) 0.0375(16) 0.0108(12) -0.0115(14) 0.0054(14)
F15 0.0370(15) 0.0243(12) 0.0423(16) 0.0028(12) -0.0141(12) -0.0021(11)
F16 0.0301(14) 0.0407(15) 0.0333(15) 0.0005(12) -0.0050(11) 0.0058(12)
F17 0.0341(16) 0.0594(18) 0.0505(18) -0.0082(15) 0.0026(13) 0.0163(14)
F18 0.0500(18) 0.075(2) 0.0444(18) -0.0250(16) 0.0051(14) 0.0145(16)
F19 0.0551(19) 0.071(2) 0.0311(16) -0.0177(15) -0.0093(14) 0.0107(16)
F20 0.0328(14) 0.0407(14) 0.0278(13) -0.0056(12) -0.0041(11) 0.0056(12)
C101 0.026(2) 0.0151(18) 0.033(2) 0.0018(18) -0.0087(19) -0.0010(17)
C102 0.031(2) 0.030(2) 0.031(3) 0.004(2) -0.005(2) -0.002(2)
C103 0.024(2) 0.028(2) 0.057(3) 0.012(2) -0.010(2) -0.007(2)
C104 0.040(3) 0.022(2) 0.056(3) 0.004(2) -0.029(3) -0.010(2)
C105 0.047(3) 0.023(2) 0.038(3) -0.005(2) -0.022(2) 0.006(2)
C106 0.036(3) 0.018(2) 0.032(2) 0.0010(18) -0.012(2) 0.0038(19)
C107 0.023(2) 0.0192(19) 0.024(2) -0.0009(17) -0.0093(17) -0.0015(17)
C108 0.027(2) 0.025(2) 0.020(2) -0.0016(18) -0.0018(18) -0.0033(18)
C109 0.039(3) 0.0184(19) 0.026(2) 0.0020(18) -0.011(2) -0.0015(19)
C110 0.027(2) 0.022(2) 0.040(3) -0.006(2) -0.006(2) 0.0080(19)
C111 0.028(2) 0.027(2) 0.030(2) -0.0052(19) -0.0028(19) -0.0008(19)
C112 0.029(2) 0.022(2) 0.025(2) -0.0021(18) -0.0029(18) -0.0055(18)
C113 0.026(2) 0.0198(19) 0.021(2) -0.0021(17) 0.0040(17) 0.0025(17)
C114 0.028(2) 0.0218(19) 0.024(2) -0.0032(18) 0.0007(18) 0.0010(18)
C115 0.031(2) 0.019(2) 0.038(3) -0.0025(19) 0.005(2) -0.0059(19)
C116 0.046(3) 0.0158(19) 0.033(3) -0.0046(19) 0.008(2) -0.002(2)
C117 0.043(3) 0.020(2) 0.025(2) 0.0016(18) 0.002(2) 0.005(2)
C118 0.034(2) 0.022(2) 0.027(2) -0.0065(18) -0.0015(19) -0.0004(19)
C119 0.026(2) 0.022(2) 0.028(2) 0.0047(18) 0.0021(18) -0.0064(18)
C120 0.030(2) 0.028(2) 0.029(2) -0.0016(19) -0.0030(19) -0.0023(19)
C121 0.026(2) 0.035(3) 0.043(3) 0.003(2) 0.003(2) 0.006(2)
C122 0.043(3) 0.042(3) 0.032(3) -0.012(2) 0.009(2) -0.002(2)
C123 0.040(3) 0.038(3) 0.029(2) -0.006(2) -0.007(2) 0.000(2)
C124 0.024(2) 0.026(2) 0.031(2) -0.0005(19) 0.0016(19) -0.0005(18)

loop_
_atom_type_symbol
_atom_type_description
_atom_type_scat_dispersion_real
_atom_type_scat_dispersion_imag
_atom_type_scat_source
C C 0.0033 0.0016 'International Tables Vol C Tables 4.2.6.8 and 6.1.1.4'
H H 0.0000 0.0000 'International Tables Vol C Tables 4.2.6.8 and 6.1.1.4'
B B 0.0013 0.0007 'International Tables Vol C Tables 4.2.6.8 and 6.1.1.4'
N N 0.0061 0.0033 'International Tables Vol C Tables 4.2.6.8 and 6.1.1.4'
F F 0.0171 0.0103 'International Tables Vol C Tables 4.2.6.8 and 6.1.1.4'
S S 0.1246 0.1234 'International Tables Vol C Tables 4.2.6.8 and 6.1.1.4'
Cu Cu 0.3201 1.2651 'International Tables Vol C Tables 4.2.6.8 and 6.1.1.4'

loop_
_exptl_crystal_face_index_h
_exptl_crystal_face_index_k
_exptl_crystal_face_index_l
_exptl_crystal_face_perp_dist
-29.00 -1.00 3.00 0.0535
-28.00 0.00 -8.00 0.0643
-3.00 -22.00 -9.00 0.3956
29.00 0.00 -4.00 0.0545
-5.00 -1.00 -37.00 0.1129
5.00 -1.00 37.00 0.1307
-19.00 0.00 29.00 0.0724
28.00 0.00 8.00 0.0672
-20.00 0.00 -27.00 0.0586
2.00 -23.00 0.00 0.4101
2.00 23.00 9.00 0.3347

loop_
_geom_angle_atom_site_label_1
_geom_angle_atom_site_label_2
_geom_angle_atom_site_label_3
_geom_angle
_geom_angle_site_symmetry_1
_geom_angle_site_symmetry_3
_geom_angle_publ_flag
N3 Cu1 N1 114.8(5) . . ?
N3 Cu1 N2 113.4(6) . . ?
N1 Cu1 N2 106.8(3) . . ?
N3 Cu1 S1 117.2(5) . . ?
N1 Cu1 S1 112.6(3) . . ?
N2 Cu1 S1 88.7(3) . . ?
C9 S1 C8 101.0(4) . . ?
C9 S1 Cu1 104.8(3) . . ?
C8 S1 Cu1 93.6(3) . . ?
C3 N1 C1 109.6(9) . . ?
C3 N1 C2 108.1(8) . . ?
C1 N1 C2 108.8(9) . . ?
C3 N1 Cu1 111.2(5) . . ?
C1 N1 Cu1 110.7(8) . . ?
C2 N1 Cu1 108.4(6) . . ?
C7 N2 C5 110.4(7) . . ?
C7 N2 C6 108.7(8) . . ?
C5 N2 C6 109.4(8) . . ?
C7 N2 Cu1 107.9(5) . . ?
C5 N2 Cu1 110.1(5) . . ?
C6 N2 Cu1 110.4(7) . . ?
C17 N3 Cu1 174(2) . . ?
N1 C3 C4 116.7(8) . . ?
N1 C3 H3A 108.1 . . ?
C4 C3 H3A 108.1 . . ?
N1 C3 H3B 108.1 . . ?
C4 C3 H3B 108.1 . . ?
H3A C3 H3B 107.3 . . ?
C3 C4 C5 117.8(10) . . ?
C3 C4 H4A 107.9 . . ?
C5 C4 H4A 107.9 . . ?
C3 C4 H4B 107.9 . . ?
C5 C4 H4B 107.9 . . ?
H4A C4 H4B 107.2 . . ?
N2 C5 C4 115.4(8) . . ?
N2 C5 H5A 108.4 . . ?
C4 C5 H5A 108.4 . . ?
N2 C5 H5B 108.4 . . ?
C4 C5 H5B 108.4 . . ?
H5A C5 H5B 107.5 . . ?
N2 C7 C8 113.1(7) . . ?
N2 C7 H7A 109.0 . . ?
C8 C7 H7A 109.0 . . ?
N2 C7 H7B 109.0 . . ?
C8 C7 H7B 109.0 . . ?
H7A C7 H7B 107.8 . . ?
C19 C8 C7 113.0(9) . . ?
C19 C8 S1 111.9(9) . . ?
C7 C8 S1 105.6(6) . . ?
C19 C8 H8A 108.7 . . ?
C7 C8 H8A 108.7 . . ?
S1 C8 H8A 108.7 . . ?
C10 C9 S1 109.8(6) . . ?
C10 C9 H9A 109.7 . . ?
S1 C9 H9A 109.7 . . ?
C10 C9 H9B 109.7 . . ?
S1 C9 H9B 109.7 . . ?
H9A C9 H9B 108.2 . . ?
C11 C10 C9 110.0(7) . . ?
C11 C10 H10A 109.7 . . ?
C9 C10 H10A 109.7 . . ?
C11 C10 H10B 109.7 . . ?
C9 C10 H10B 109.7 . . ?
H10A C10 H10B 108.2 . . ?
C16 C11 C12 119.2(10) . . ?
C16 C11 C10 120.9(10) . . ?
C12 C11 C10 119.3(9) . . ?
C11 C12 C13 119.1(9) . . ?
C11 C12 H12A 120.5 . . ?
C13 C12 H12A 120.5 . . ?
C14 C13 C12 121.2(10) . . ?
C14 C13 H13A 119.4 . . ?
C12 C13 H13A 119.4 . . ?
C13 C14 C15 118.5(10) . . ?
C13 C14 H14A 120.8 . . ?
C15 C14 H14A 120.8 . . ?
C16 C15 C14 121.4(10) . . ?
C16 C15 H15A 119.3 . . ?
C14 C15 H15A 119.3 . . ?
C15 C16 C11 120.5(10) . . ?
C15 C16 H16A 119.8 . . ?
C11 C16 H16A 119.8 . . ?
N3 C17 C18 171(3) . . ?
N3' Cu1' N1' 108.4(8) . . ?
N3' Cu1' N2' 110.8(9) . . ?
N1' Cu1' N2' 104.0(5) . . ?
N3' Cu1' S1' 110.7(8) . . ?
N1' Cu1' S1' 130.7(4) . . ?
N2' Cu1' S1' 89.1(4) . . ?
C9' S1' C8' 99.7(6) . . ?
C9' S1' Cu1' 113.8(4) . . ?
C8' S1' Cu1' 95.6(4) . . ?
C3' N1' C2' 106.8(11) . . ?
C3' N1' C1' 108.6(11) . . ?
C2' N1' C1' 105.2(10) . . ?
C3' N1' Cu1' 112.1(8) . . ?
C2' N1' Cu1' 112.8(8) . . ?
C1' N1' Cu1' 111.0(10) . . ?
C7' N2' C5' 110.1(11) . . ?
C7' N2' C6' 109.3(12) . . ?
C5' N2' C6' 109.8(11) . . ?
C7' N2' Cu1' 107.2(8) . . ?
C5' N2' Cu1' 111.1(8) . . ?
C6' N2' Cu1' 109.2(10) . . ?
C17' N3' Cu1' 162(3) . . ?
N1' C1' H1'A 109.5 . . ?
N1' C1' H1'B 109.5 . . ?
H1'A C1' H1'B 109.5 . . ?
N1' C1' H1'C 109.5 . . ?
H1'A C1' H1'C 109.5 . . ?
H1'B C1' H1'C 109.5 . . ?
N1' C2' H2'A 109.5 . . ?
N1' C2' H2'B 109.5 . . ?
H2'A C2' H2'B 109.5 . . ?
N1' C2' H2'C 109.5 . . ?
H2'A C2' H2'C 109.5 . . ?
H2'B C2' H2'C 109.5 . . ?
N1' C3' C4' 114.9(11) . . ?
N1' C3' H3'A 108.5 . . ?
C4' C3' H3'A 108.5 . . ?
N1' C3' H3'B 108.5 . . ?
C4' C3' H3'B 108.5 . . ?
H3'A C3' H3'B 107.5 . . ?
C3' C4' C5' 117.1(17) . . ?
C3' C4' H4'A 108.0 . . ?
C5' C4' H4'A 108.0 . . ?
C3' C4' H4'B 108.0 . . ?
C5' C4' H4'B 108.0 . . ?
H4'A C4' H4'B 107.3 . . ?
N2' C5' C4' 116.4(11) . . ?
N2' C5' H5'A 108.2 . . ?
C4' C5' H5'A 108.2 . . ?
N2' C5' H5'B 108.2 . . ?
C4' C5' H5'B 108.2 . . ?
H5'A C5' H5'B 107.3 . . ?
N2' C6' H6'A 109.5 . . ?
N2' C6' H6'B 109.5 . . ?
H6'A C6' H6'B 109.5 . . ?
N2' C6' H6'C 109.5 . . ?
H6'A C6' H6'C 109.5 . . ?
H6'B C6' H6'C 109.5 . . ?
N2' C7' C8' 115.7(10) . . ?
N2' C7' H7'A 108.4 . . ?
C8' C7' H7'A 108.4 . . ?
N2' C7' H7'B 108.4 . . ?
C8' C7' H7'B 108.4 . . ?
H7'A C7' H7'B 107.4 . . ?
C19' C8' C7' 111.5(14) . . ?
C19' C8' S1' 113.5(12) . . ?
C7' C8' S1' 106.4(9) . . ?
C19' C8' H8'A 108.4 . . ?
C7' C8' H8'A 108.4 . . ?
S1' C8' H8'A 108.4 . . ?
C10' C9' S1' 109.9(7) . . ?
C10' C9' H9'A 109.7 . . ?
S1' C9' H9'A 109.7 . . ?
C10' C9' H9'B 109.7 . . ?
S1' C9' H9'B 109.7 . . ?
H9'A C9' H9'B 108.2 . . ?
C11' C10' C9' 112.5(10) . . ?
C11' C10' H10C 109.1 . . ?
C9' C10' H10C 109.1 . . ?
C11' C10' H10D 109.1 . . ?
C9' C10' H10D 109.1 . . ?
H10C C10' H10D 107.8 . . ?
C12' C11' C16' 118.2(13) . . ?
C12' C11' C10' 121.1(11) . . ?
C16' C11' C10' 120.6(13) . . ?
C11' C12' C13' 122.5(13) . . ?
C11' C12' H12B 118.7 . . ?
C13' C12' H12B 118.7 . . ?
C14' C13' C12' 118.5(14) . . ?
C14' C13' H13B 120.7 . . ?
C12' C13' H13B 120.7 . . ?
C13' C14' C15' 118.5(14) . . ?
C13' C14' H14B 120.8 . . ?
C15' C14' H14B 120.8 . . ?
C16' C15' C14' 123.0(14) . . ?
C16' C15' H15B 118.5 . . ?
C14' C15' H15B 118.5 . . ?
C15' C16' C11' 119.2(15) . . ?
C15' C16' H16B 120.4 . . ?
C11' C16' H16B 120.4 . . ?
N3' C17' C18' 172(4) . . ?
C17' C18' H18D 109.5 . . ?
C17' C18' H18E 109.5 . . ?
H18D C18' H18E 109.5 . . ?
C17' C18' H18F 109.5 . . ?
H18D C18' H18F 109.5 . . ?
H18E C18' H18F 109.5 . . ?
C8' C19' H19D 109.5 . . ?
C8' C19' H19E 109.5 . . ?
H19D C19' H19E 109.5 . . ?
C8' C19' H19F 109.5 . . ?
H19D C19' H19F 109.5 . . ?
H19E C19' H19F 109.5 . . ?
C119 B1 C113 102.0(3) . . ?
C119 B1 C107 114.6(3) . . ?
C113 B1 C107 112.9(3) . . ?
C119 B1 C101 113.7(3) . . ?
C113 B1 C101 113.6(3) . . ?
C107 B1 C101 100.7(3) . . ?
C102 C101 C106 112.9(4) . . ?
C102 C101 B1 126.3(4) . . ?
C106 C101 B1 120.1(4) . . ?
F1 C102 C103 114.3(4) . . ?
F1 C102 C101 121.3(4) . . ?
C103 C102 C101 124.4(4) . . ?
F2 C103 C104 119.9(4) . . ?
F2 C103 C102 120.7(5) . . ?
C104 C103 C102 119.4(4) . . ?
F3 C104 C105 120.8(5) . . ?
F3 C104 C103 120.2(5) . . ?
C105 C104 C103 119.0(4) . . ?
F4 C105 C104 119.7(4) . . ?
F4 C105 C106 121.2(5) . . ?
C104 C105 C106 119.1(5) . . ?
F5 C106 C105 116.1(4) . . ?
F5 C106 C101 118.7(4) . . ?
C105 C106 C101 125.2(4) . . ?
C112 C107 C108 112.8(4) . . ?
C112 C107 B1 127.2(4) . . ?
C108 C107 B1 119.7(4) . . ?
F6 C108 C109 116.5(4) . . ?
F6 C108 C107 119.0(3) . . ?
C109 C108 C107 124.5(4) . . ?
F7 C109 C108 120.6(4) . . ?
F7 C109 C110 119.4(4) . . ?
C108 C109 C110 120.0(4) . . ?
F8 C110 C111 120.7(4) . . ?
F8 C110 C109 120.8(4) . . ?
C111 C110 C109 118.4(4) . . ?
F9 C111 C110 119.6(4) . . ?
F9 C111 C112 120.4(4) . . ?
C110 C111 C112 120.0(4) . . ?
F10 C112 C111 114.5(4) . . ?
F10 C112 C107 121.2(4) . . ?
C111 C112 C107 124.3(4) . . ?
C118 C113 C114 113.3(4) . . ?
C118 C113 B1 127.4(4) . . ?
C114 C113 B1 119.2(4) . . ?
F11 C114 C115 115.6(4) . . ?
F11 C114 C113 119.7(3) . . ?
C115 C114 C113 124.7(4) . . ?
F12 C115 C116 120.0(4) . . ?
F12 C115 C114 120.4(4) . . ?
C116 C115 C114 119.7(4) . . ?
F13 C116 C115 121.3(4) . . ?
F13 C116 C117 120.3(4) . . ?
C115 C116 C117 118.4(4) . . ?
F14 C117 C116 119.8(4) . . ?
F14 C117 C118 119.8(4) . . ?
C116 C117 C118 120.3(4) . . ?
F15 C118 C117 115.6(4) . . ?
F15 C118 C113 120.8(4) . . ?
C117 C118 C113 123.6(4) . . ?
C124 C119 C120 112.8(4) . . ?
C124 C119 B1 127.5(4) . . ?
C120 C119 B1 119.4(4) . . ?
F16 C120 C121 115.8(4) . . ?
F16 C120 C119 119.4(4) . . ?
C121 C120 C119 124.7(4) . . ?
F17 C121 C120 120.8(4) . . ?
F17 C121 C122 119.4(4) . . ?
C120 C121 C122 119.7(4) . . ?
F18 C122 C123 120.9(4) . . ?
F18 C122 C121 120.9(4) . . ?
C123 C122 C121 118.2(4) . . ?
F19 C123 C122 119.7(4) . . ?
F19 C123 C124 120.0(4) . . ?
C122 C123 C124 120.3(4) . . ?
F20 C124 C123 114.9(4) . . ?
F20 C124 C119 121.0(4) . . ?
C123 C124 C119 124.2(4) . . ?

loop_
_geom_bond_atom_site_label_1
_geom_bond_atom_site_label_2
_geom_bond_distance
_geom_bond_site_symmetry_2
_geom_bond_publ_flag
Cu1 N3 1.935(8) . ?
Cu1 N1 2.056(7) . ?
Cu1 N2 2.122(7) . ?
Cu1 S1 2.292(4) . ?
S1 C9 1.804(8) . ?
S1 C8 1.835(9) . ?
N1 C3 1.462(10) . ?
N1 C1 1.475(11) . ?
N1 C2 1.495(11) . ?
N2 C7 1.466(10) . ?
N2 C5 1.476(9) . ?
N2 C6 1.499(10) . ?
N3 C17 1.134(11) . ?
C1 H1A 0.9800 . ?
C1 H1B 0.9800 . ?
C1 H1C 0.9800 . ?
C2 H2A 0.9800 . ?
C2 H2B 0.9800 . ?
C2 H2C 0.9800 . ?
C3 C4 1.490(12) . ?
C3 H3A 0.9900 . ?
C3 H3B 0.9900 . ?
C4 C5 1.525(12) . ?
C4 H4A 0.9900 . ?
C4 H4B 0.9900 . ?
C5 H5A 0.9900 . ?
C5 H5B 0.9900 . ?
C6 H6A 0.9800 . ?
C6 H6B 0.9800 . ?
C6 H6C 0.9800 . ?
C7 C8 1.523(11) . ?
C7 H7A 0.9900 . ?
C7 H7B 0.9900 . ?
C8 C19 1.506(12) . ?
C8 H8A 1.0000 . ?
C9 C10 1.530(10) . ?
C9 H9A 0.9900 . ?
C9 H9B 0.9900 . ?
C10 C11 1.518(11) . ?
C10 H10A 0.9900 . ?
C10 H10B 0.9900 . ?
C11 C16 1.378(11) . ?
C11 C12 1.381(13) . ?
C12 C13 1.401(13) . ?
C12 H12A 0.9500 . ?
C13 C14 1.362(12) . ?
C13 H13A 0.9500 . ?
C14 C15 1.376(12) . ?
C14 H14A 0.9500 . ?
C15 C16 1.362(12) . ?
C15 H15A 0.9500 . ?
C16 H16A 0.9500 . ?
C17 C18 1.462(12) . ?
C18 H18A 0.9800 . ?
C18 H18B 0.9800 . ?
C18 H18C 0.9800 . ?
C19 H19A 0.9800 . ?
C19 H19B 0.9800 . ?
C19 H19C 0.9800 . ?
Cu1' N3' 1.976(11) . ?
Cu1' N1' 2.044(10) . ?
Cu1' N2' 2.139(11) . ?
Cu1' S1' 2.260(5) . ?
S1' C9' 1.806(9) . ?
S1' C8' 1.824(12) . ?
N1' C3' 1.457(13) . ?
N1' C2' 1.474(12) . ?
N1' C1' 1.495(13) . ?
N2' C7' 1.459(13) . ?
N2' C5' 1.471(13) . ?
N2' C6' 1.493(13) . ?
N3' C17' 1.133(13) . ?
C1' H1'A 0.9800 . ?
C1' H1'B 0.9800 . ?
C1' H1'C 0.9800 . ?
C2' H2'A 0.9800 . ?
C2' H2'B 0.9800 . ?
C2' H2'C 0.9800 . ?
C3' C4' 1.493(16) . ?
C3' H3'A 0.9900 . ?
C3' H3'B 0.9900 . ?
C4' C5' 1.515(16) . ?
C4' H4'A 0.9900 . ?
C4' H4'B 0.9900 . ?
C5' H5'A 0.9900 . ?
C5' H5'B 0.9900 . ?
C6' H6'A 0.9800 . ?
C6' H6'B 0.9800 . ?
C6' H6'C 0.9800 . ?
C7' C8' 1.520(13) . ?
C7' H7'A 0.9900 . ?
C7' H7'B 0.9900 . ?
C8' C19' 1.511(14) . ?
C8' H8'A 1.0000 . ?
C9' C10' 1.529(12) . ?
C9' H9'A 0.9900 . ?
C9' H9'B 0.9900 . ?
C10' C11' 1.502(14) . ?
C10' H10C 0.9900 . ?
C10' H10D 0.9900 . ?
C11' C12' 1.370(15) . ?
C11' C16' 1.382(13) . ?
C12' C13' 1.396(16) . ?
C12' H12B 0.9500 . ?
C13' C14' 1.367(16) . ?
C13' H13B 0.9500 . ?
C14' C15' 1.381(14) . ?
C14' H14B 0.9500 . ?
C15' C16' 1.360(15) . ?
C15' H15B 0.9500 . ?
C16' H16B 0.9500 . ?
C17' C18' 1.461(14) . ?
C18' H18D 0.9800 . ?
C18' H18E 0.9800 . ?
C18' H18F 0.9800 . ?
C19' H19D 0.9800 . ?
C19' H19E 0.9800 . ?
C19' H19F 0.9800 . ?
B1 C119 1.651(6) . ?
B1 C113 1.655(6) . ?
B1 C107 1.658(6) . ?
B1 C101 1.659(6) . ?
F1 C102 1.359(5) . ?
F2 C103 1.351(5) . ?
F3 C104 1.342(5) . ?
F4 C105 1.344(5) . ?
F5 C106 1.356(5) . ?
F6 C108 1.356(4) . ?
F7 C109 1.353(5) . ?
F8 C110 1.340(5) . ?
F9 C111 1.342(5) . ?
F10 C112 1.353(4) . ?
F11 C114 1.356(4) . ?
F12 C115 1.353(5) . ?
F13 C116 1.340(5) . ?
F14 C117 1.351(5) . ?
F15 C118 1.356(5) . ?
F16 C120 1.346(5) . ?
F17 C121 1.350(5) . ?
F18 C122 1.336(5) . ?
F19 C123 1.352(5) . ?
F20 C124 1.359(5) . ?
C101 C102 1.380(6) . ?
C101 C106 1.383(6) . ?
C102 C103 1.379(6) . ?
C103 C104 1.376(7) . ?
C104 C105 1.365(7) . ?
C105 C106 1.373(6) . ?
C107 C112 1.389(6) . ?
C107 C108 1.396(5) . ?
C108 C109 1.370(6) . ?
C109 C110 1.375(6) . ?
C110 C111 1.371(6) . ?
C111 C112 1.380(6) . ?
C113 C118 1.383(6) . ?
C113 C114 1.387(5) . ?
C114 C115 1.374(6) . ?
C115 C116 1.368(6) . ?
C116 C117 1.372(6) . ?
C117 C118 1.382(6) . ?
C119 C124 1.387(6) . ?
C119 C120 1.390(6) . ?
C120 C121 1.372(6) . ?
C121 C122 1.375(7) . ?
C122 C123 1.371(6) . ?
C123 C124 1.376(6) . ?

loop_
_geom_torsion_atom_site_label_1
_geom_torsion_atom_site_label_2
_geom_torsion_atom_site_label_3
_geom_torsion_atom_site_label_4
_geom_torsion
_geom_torsion_site_symmetry_1
_geom_torsion_site_symmetry_2
_geom_torsion_site_symmetry_3
_geom_torsion_site_symmetry_4
_geom_torsion_publ_flag
N3 Cu1 S1 C9 8.7(7) . . . . ?
N1 Cu1 S1 C9 -127.8(4) . . . . ?
N2 Cu1 S1 C9 124.5(4) . . . . ?
N3 Cu1 S1 C8 -93.6(8) . . . . ?
N1 Cu1 S1 C8 129.9(5) . . . . ?
N2 Cu1 S1 C8 22.2(4) . . . . ?
N3 Cu1 N1 C3 114.4(9) . . . . ?
N2 Cu1 N1 C3 -12.2(7) . . . . ?
S1 Cu1 N1 C3 -108.0(6) . . . . ?
N3 Cu1 N1 C1 -7.7(11) . . . . ?
N2 Cu1 N1 C1 -134.3(8) . . . . ?
S1 Cu1 N1 C1 129.9(8) . . . . ?
N3 Cu1 N1 C2 -126.9(9) . . . . ?
N2 Cu1 N1 C2 106.5(7) . . . . ?
S1 Cu1 N1 C2 10.7(7) . . . . ?
N3 Cu1 N2 C7 124.7(7) . . . . ?
N1 Cu1 N2 C7 -107.8(6) . . . . ?
S1 Cu1 N2 C7 5.5(6) . . . . ?
N3 Cu1 N2 C5 -114.8(8) . . . . ?
N1 Cu1 N2 C5 12.7(7) . . . . ?
S1 Cu1 N2 C5 126.0(6) . . . . ?
N3 Cu1 N2 C6 6.1(9) . . . . ?
N1 Cu1 N2 C6 133.5(8) . . . . ?
S1 Cu1 N2 C6 -113.2(7) . . . . ?
N1 Cu1 N3 C17 -90(19) . . . . ?
N2 Cu1 N3 C17 33(20) . . . . ?
S1 Cu1 N3 C17 134(19) . . . . ?
C1 N1 C3 C4 161.9(10) . . . . ?
C2 N1 C3 C4 -79.7(10) . . . . ?
Cu1 N1 C3 C4 39.2(11) . . . . ?
N1 C3 C4 C5 -76.0(14) . . . . ?
C7 N2 C5 C4 80.2(10) . . . . ?
C6 N2 C5 C4 -160.2(10) . . . . ?
Cu1 N2 C5 C4 -38.7(10) . . . . ?
C3 C4 C5 N2 75.7(14) . . . . ?
C5 N2 C7 C8 -161.1(7) . . . . ?
C6 N2 C7 C8 78.9(10) . . . . ?
Cu1 N2 C7 C8 -40.8(9) . . . . ?
N2 C7 C8 C19 -173.8(11) . . . . ?
N2 C7 C8 S1 63.5(9) . . . . ?
C9 S1 C8 C19 83.1(11) . . . . ?
Cu1 S1 C8 C19 -171.0(10) . . . . ?
C9 S1 C8 C7 -153.5(6) . . . . ?
Cu1 S1 C8 C7 -47.7(6) . . . . ?
C8 S1 C9 C10 171.0(7) . . . . ?
Cu1 S1 C9 C10 74.3(7) . . . . ?
S1 C9 C10 C11 -175.1(7) . . . . ?
C9 C10 C11 C16 -71.7(17) . . . . ?
C9 C10 C11 C12 99.6(13) . . . . ?
C16 C11 C12 C13 -2(2) . . . . ?
C10 C11 C12 C13 -173.9(11) . . . . ?
C11 C12 C13 C14 4(2) . . . . ?
C12 C13 C14 C15 -3(2) . . . . ?
C13 C14 C15 C16 -1(4) . . . . ?
C14 C15 C16 C11 3(5) . . . . ?
C12 C11 C16 C15 -1(3) . . . . ?
C10 C11 C16 C15 170(2) . . . . ?
Cu1 N3 C17 C18 -124(21) . . . . ?
N3' Cu1' S1' C9' 124.7(10) . . . . ?
N1' Cu1' S1' C9' -15.5(6) . . . . ?
N2' Cu1' S1' C9' -123.3(5) . . . . ?
N3' Cu1' S1' C8' -132.2(11) . . . . ?
N1' Cu1' S1' C8' 87.6(7) . . . . ?
N2' Cu1' S1' C8' -20.2(6) . . . . ?
N3' Cu1' N1' C3' 139.1(12) . . . . ?
N2' Cu1' N1' C3' 21.1(10) . . . . ?
S1' Cu1' N1' C3' -80.0(9) . . . . ?
N3' Cu1' N1' C2' -100.2(14) . . . . ?
N2' Cu1' N1' C2' 141.8(10) . . . . ?
S1' Cu1' N1' C2' 40.7(12) . . . . ?
N3' Cu1' N1' C1' 17.5(13) . . . . ?
N2' Cu1' N1' C1' -100.5(10) . . . . ?
S1' Cu1' N1' C1' 158.4(8) . . . . ?
N3' Cu1' N2' C7' 106.3(12) . . . . ?
N1' Cu1' N2' C7' -137.4(9) . . . . ?
S1' Cu1' N2' C7' -5.5(9) . . . . ?
N3' Cu1' N2' C5' -133.4(11) . . . . ?
N1' Cu1' N2' C5' -17.1(10) . . . . ?
S1' Cu1' N2' C5' 114.8(9) . . . . ?
N3' Cu1' N2' C6' -12.0(13) . . . . ?
N1' Cu1' N2' C6' 104.3(10) . . . . ?
S1' Cu1' N2' C6' -123.8(9) . . . . ?
N1' Cu1' N3' C17' 121(11) . . . . ?
N2' Cu1' N3' C17' -125(11) . . . . ?
S1' Cu1' N3' C17' -28(11) . . . . ?
C2' N1' C3' C4' -171.9(14) . . . . ?
C1' N1' C3' C4' 75.2(16) . . . . ?
Cu1' N1' C3' C4' -47.8(16) . . . . ?
N1' C3' C4' C5' 78(2) . . . . ?
C7' N2' C5' C4' 157.5(14) . . . . ?
C6' N2' C5' C4' -82.0(17) . . . . ?
Cu1' N2' C5' C4' 39.0(16) . . . . ?
C3' C4' C5' N2' -73(2) . . . . ?
C5' N2' C7' C8' -82.4(14) . . . . ?
C6' N2' C7' C8' 156.8(13) . . . . ?
Cu1' N2' C7' C8' 38.6(14) . . . . ?
N2' C7' C8' C19' 176.8(15) . . . . ?
N2' C7' C8' S1' -58.9(15) . . . . ?
C9' S1' C8' C19' -78.1(16) . . . . ?
Cu1' S1' C8' C19' 166.6(15) . . . . ?
C9' S1' C8' C7' 158.9(10) . . . . ?
Cu1' S1' C8' C7' 43.5(10) . . . . ?
C8' S1' C9' C10' -168.2(9) . . . . ?
Cu1' S1' C9' C10' -67.7(8) . . . . ?
S1' C9' C10' C11' -58.0(12) . . . . ?
C9' C10' C11' C12' 108.0(16) . . . . ?
C9' C10' C11' C16' -76(2) . . . . ?
C16' C11' C12' C13' 3(3) . . . . ?
C10' C11' C12' C13' 178.6(18) . . . . ?
C11' C12' C13' C14' 0(3) . . . . ?
C12' C13' C14' C15' -2(4) . . . . ?
C13' C14' C15' C16' 1(6) . . . . ?
C14' C15' C16' C11' 3(6) . . . . ?
C12' C11' C16' C15' -4(5) . . . . ?
C10' C11' C16' C15' 180(3) . . . . ?
Cu1' N3' C17' C18' -174(26) . . . . ?
C119 B1 C101 C102 20.7(6) . . . . ?
C113 B1 C101 C102 136.7(4) . . . . ?
C107 B1 C101 C102 -102.3(4) . . . . ?
C119 B1 C101 C106 -169.8(3) . . . . ?
C113 B1 C101 C106 -53.8(5) . . . . ?
C107 B1 C101 C106 67.1(4) . . . . ?
C106 C101 C102 F1 -179.5(4) . . . . ?
B1 C101 C102 F1 -9.4(6) . . . . ?
C106 C101 C102 C103 0.5(6) . . . . ?
B1 C101 C102 C103 170.7(4) . . . . ?
F1 C102 C103 F2 -0.2(6) . . . . ?
C101 C102 C103 F2 179.8(4) . . . . ?
F1 C102 C103 C104 178.8(4) . . . . ?
C101 C102 C103 C104 -1.2(7) . . . . ?
F2 C103 C104 F3 0.9(6) . . . . ?
C102 C103 C104 F3 -178.1(4) . . . . ?
F2 C103 C104 C105 -179.8(4) . . . . ?
C102 C103 C104 C105 1.2(7) . . . . ?
F3 C104 C105 F4 -0.5(6) . . . . ?
C103 C104 C105 F4 -179.8(4) . . . . ?
F3 C104 C105 C106 178.7(4) . . . . ?
C103 C104 C105 C106 -0.6(7) . . . . ?
F4 C105 C106 F5 0.9(6) . . . . ?
C104 C105 C106 F5 -178.3(4) . . . . ?
F4 C105 C106 C101 179.2(4) . . . . ?
C104 C105 C106 C101 0.0(7) . . . . ?
C102 C101 C106 F5 178.3(3) . . . . ?
B1 C101 C106 F5 7.5(5) . . . . ?
C102 C101 C106 C105 0.1(6) . . . . ?
B1 C101 C106 C105 -170.7(4) . . . . ?
C119 B1 C107 C112 135.5(4) . . . . ?
C113 B1 C107 C112 19.4(6) . . . . ?
C101 B1 C107 C112 -102.1(4) . . . . ?
C119 B1 C107 C108 -51.9(5) . . . . ?
C113 B1 C107 C108 -168.1(3) . . . . ?
C101 B1 C107 C108 70.5(4) . . . . ?
C112 C107 C108 F6 176.9(3) . . . . ?
B1 C107 C108 F6 3.3(5) . . . . ?
C112 C107 C108 C109 -1.4(6) . . . . ?
B1 C107 C108 C109 -175.0(4) . . . . ?
F6 C108 C109 F7 0.3(6) . . . . ?
C107 C108 C109 F7 178.6(4) . . . . ?
F6 C108 C109 C110 -178.1(4) . . . . ?
C107 C108 C109 C110 0.2(6) . . . . ?
F7 C109 C110 F8 0.1(6) . . . . ?
C108 C109 C110 F8 178.5(4) . . . . ?
F7 C109 C110 C111 -176.5(4) . . . . ?
C108 C109 C110 C111 1.9(6) . . . . ?
F8 C110 C111 F9 1.1(6) . . . . ?
C109 C110 C111 F9 177.7(4) . . . . ?
F8 C110 C111 C112 -179.3(4) . . . . ?
C109 C110 C111 C112 -2.7(6) . . . . ?
F9 C111 C112 F10 -0.4(5) . . . . ?
C110 C111 C112 F10 -179.9(4) . . . . ?
F9 C111 C112 C107 -178.9(4) . . . . ?
C110 C111 C112 C107 1.5(6) . . . . ?
C108 C107 C112 F10 -177.9(3) . . . . ?
B1 C107 C112 F10 -4.9(6) . . . . ?
C108 C107 C112 C111 0.5(6) . . . . ?
B1 C107 C112 C111 173.6(4) . . . . ?
C119 B1 C113 C118 104.1(4) . . . . ?
C107 B1 C113 C118 -132.5(4) . . . . ?
C101 B1 C113 C118 -18.7(6) . . . . ?
C119 B1 C113 C114 -72.6(4) . . . . ?
C107 B1 C113 C114 50.8(5) . . . . ?
C101 B1 C113 C114 164.7(3) . . . . ?
C118 C113 C114 F11 -177.5(3) . . . . ?
B1 C113 C114 F11 -0.3(5) . . . . ?
C118 C113 C114 C115 2.8(6) . . . . ?
B1 C113 C114 C115 179.9(4) . . . . ?
F11 C114 C115 F12 -2.2(6) . . . . ?
C113 C114 C115 F12 177.6(4) . . . . ?
F11 C114 C115 C116 178.1(4) . . . . ?
C113 C114 C115 C116 -2.1(7) . . . . ?
F12 C115 C116 F13 0.5(6) . . . . ?
C114 C115 C116 F13 -179.8(4) . . . . ?
F12 C115 C116 C117 179.2(4) . . . . ?
C114 C115 C116 C117 -1.1(6) . . . . ?
F13 C116 C117 F14 -0.8(6) . . . . ?
C115 C116 C117 F14 -179.5(4) . . . . ?
F13 C116 C117 C118 -178.0(4) . . . . ?
C115 C116 C117 C118 3.3(6) . . . . ?
F14 C117 C118 F15 1.0(6) . . . . ?
C116 C117 C118 F15 178.2(4) . . . . ?
F14 C117 C118 C113 -179.9(4) . . . . ?
C116 C117 C118 C113 -2.7(7) . . . . ?
C114 C113 C118 F15 178.7(3) . . . . ?
B1 C113 C118 F15 1.9(6) . . . . ?
C114 C113 C118 C117 -0.4(6) . . . . ?
B1 C113 C118 C117 -177.2(4) . . . . ?
C113 B1 C119 C124 106.1(4) . . . . ?
C107 B1 C119 C124 -16.1(6) . . . . ?
C101 B1 C119 C124 -131.2(4) . . . . ?
C113 B1 C119 C120 -67.1(4) . . . . ?
C107 B1 C119 C120 170.6(4) . . . . ?
C101 B1 C119 C120 55.5(5) . . . . ?
C124 C119 C120 F16 -178.4(4) . . . . ?
B1 C119 C120 F16 -4.2(6) . . . . ?
C124 C119 C120 C121 0.9(6) . . . . ?
B1 C119 C120 C121 175.1(4) . . . . ?
F16 C120 C121 F17 -1.3(6) . . . . ?
C119 C120 C121 F17 179.4(4) . . . . ?
F16 C120 C121 C122 -179.9(4) . . . . ?
C119 C120 C121 C122 0.7(7) . . . . ?
F17 C121 C122 F18 0.3(7) . . . . ?
C120 C121 C122 F18 179.0(4) . . . . ?
F17 C121 C122 C123 -179.7(4) . . . . ?
C120 C121 C122 C123 -1.1(7) . . . . ?
F18 C122 C123 F19 -0.2(7) . . . . ?
C121 C122 C123 F19 179.9(4) . . . . ?
F18 C122 C123 C124 179.6(4) . . . . ?
C121 C122 C123 C124 -0.3(7) . . . . ?
F19 C123 C124 F20 1.5(6) . . . . ?
C122 C123 C124 F20 -178.3(4) . . . . ?
F19 C123 C124 C119 -178.0(4) . . . . ?
C122 C123 C124 C119 2.2(7) . . . . ?
C120 C119 C124 F20 178.2(3) . . . . ?
B1 C119 C124 F20 4.5(6) . . . . ?
C120 C119 C124 C123 -2.4(6) . . . . ?
B1 C119 C124 C123 -176.0(4) . . . . ?

loop_
_diffrn_scan_number
_diffrn_scan_type
_diffrn_scan_start
_diffrn_scan_end
_diffrn_scan_width
_diffrn_scan_exptime
_diffrn_scan_omega
_diffrn_scan_theta
_diffrn_scan_kappa
_diffrn_scan_phi
_diffrn_scan_omega1
_diffrn_scan_theta1
_diffrn_scan_frames
1 omega -29.00 15.00 1.00 60.00 - 22.84 111.00 -123.00 0.00 0.00 44
2 omega -4.00 48.00 1.00 60.00 - 22.84 45.00 120.00 0.00 0.00 52
3 omega 41.00 95.00 1.00 60.00 - 22.84 75.00 0.00 0.00 0.00 54
4 omega -22.00 25.00 1.00 60.00 - 22.84 99.00 156.00 0.00 0.00 47
5 omega -32.00 15.00 1.00 60.00 - -23.46 111.00 37.00 0.00 0.00 47
6 omega -23.00 25.00 1.00 60.00 - -23.46 99.00 128.00 0.00 0.00 48
7 omega -5.00 49.00 1.00 60.00 - -23.46 75.00 120.00 0.00 0.00 54
8 omega -48.00 4.00 1.00 60.00 - -23.46 -45.00 240.00 0.00 0.00 52
